data_4065464
loop_
_publ_author_name
'Choong, Sam L.'
'Woodul, William D.'
'Schenk, Christian'
'Stasch, Andreas'
'Richards, Anne F.'
'Jones, Cameron'

_publ_section_title
;
 Synthesis, Characterization, and Reactivity of an N-Heterocyclic
 Germanium(II) Hydride: Reversible Hydrogermylation of a Phosphaalkyne
;
_journal_issue 20
_journal_name_full Organometallics
_journal_page_first 5543
_journal_paper_doi 10.1021/om200823x
_journal_volume 30
_journal_year 2011
_chemical_formula_sum 'C29 H45 Li N4'
_chemical_formula_weight 456.63
_chemical_name_systematic
; 
 ? 
;
_space_group_IT_number 14
_symmetry_cell_setting monoclinic
_symmetry_space_group_name_Hall '-P 2ybc'
_symmetry_space_group_name_H-M 'P 1 21/c 1'
_atom_sites_solution_hydrogens geom
_atom_sites_solution_primary direct
_atom_sites_solution_secondary difmap
_audit_creation_method SHELXL-97
_cell_angle_alpha 90.00
_cell_angle_beta 95.16(3)
_cell_angle_gamma 90.00
_cell_formula_units_Z 4
_cell_length_a 9.981(2)
_cell_length_b 15.019(3)
_cell_length_c 19.008(4)
_cell_measurement_temperature 123(2)
_cell_volume 2837.8(10)
_computing_structure_refinement 'SHELXL-97 (Sheldrick, 1997)'
_computing_structure_solution 'SHELXS-97 (Sheldrick, 1990)'
_diffrn_ambient_temperature 123(2)
_diffrn_measured_fraction_theta_full 0.996
_diffrn_measured_fraction_theta_max 0.996
_diffrn_measurement_device_type 'Oxford Gemini Ultra'
_diffrn_radiation_monochromator graphite
_diffrn_radiation_source 'Enhance (Mo) X-ray Source'
_diffrn_radiation_type MoK\a
_diffrn_radiation_wavelength 0.71073
_diffrn_reflns_av_R_equivalents 0.0206
_diffrn_reflns_av_sigmaI/netI 0.0307
_diffrn_reflns_limit_h_max 12
_diffrn_reflns_limit_h_min -12
_diffrn_reflns_limit_k_max 19
_diffrn_reflns_limit_k_min -19
_diffrn_reflns_limit_l_max 24
_diffrn_reflns_limit_l_min -24
_diffrn_reflns_number 12058
_diffrn_reflns_theta_full 27.10
_diffrn_reflns_theta_max 27.10
_diffrn_reflns_theta_min 2.92
_exptl_absorpt_coefficient_mu 0.062
_exptl_absorpt_correction_T_max 0.987
_exptl_absorpt_correction_T_min 0.983
_exptl_absorpt_correction_type multi-scan
_exptl_absorpt_process_details 'SCALE3 ABSPACK'
_exptl_crystal_colour colorless
_exptl_crystal_density_diffrn 1.069
_exptl_crystal_density_method 'not measured'
_exptl_crystal_description block
_exptl_crystal_F_000 1000
_exptl_crystal_size_max 0.25
_exptl_crystal_size_mid 0.25
_exptl_crystal_size_min 0.20
_refine_diff_density_max 0.289
_refine_diff_density_min -0.243
_refine_diff_density_rms 0.041
_refine_ls_extinction_method none
_refine_ls_goodness_of_fit_ref 1.028
_refine_ls_hydrogen_treatment constr
_refine_ls_matrix_type full
_refine_ls_number_parameters 319
_refine_ls_number_reflns 6238
_refine_ls_number_restraints 0
_refine_ls_restrained_S_all 1.028
_refine_ls_R_factor_all 0.0746
_refine_ls_R_factor_gt 0.0553
_refine_ls_shift/su_max 0.000
_refine_ls_shift/su_mean 0.000
_refine_ls_structure_factor_coef Fsqd
_refine_ls_weighting_details 'calc w=1/[\s^2^(Fo^2^)+(0.0795P)^2^+1.0828P] where P=(Fo^2^+2Fc^2^)/3'
_refine_ls_weighting_scheme calc
_refine_ls_wR_factor_gt 0.1480
_refine_ls_wR_factor_ref 0.1609
_reflns_number_gt 4729
_reflns_number_total 6238
_reflns_threshold_expression >2sigma(I)
_cod_data_source_file om200823x_si_002.cif
_cod_data_source_block compound1S
_cod_original_sg_symbol_H-M P2(1)/c
_cod_database_code 4065464

loop_
_symmetry_equiv_pos_as_xyz
'x, y, z'
'-x, y+1/2, -z+1/2'
'-x, -y, -z'
'x, -y-1/2, z-1/2'

loop_
_atom_site_label
_atom_site_type_symbol
_atom_site_fract_x
_atom_site_fract_y
_atom_site_fract_z
_atom_site_U_iso_or_equiv
_atom_site_adp_type
_atom_site_occupancy
_atom_site_symmetry_multiplicity
_atom_site_calc_flag
_atom_site_refinement_flags
N1 N 0.30152(12) 0.21661(9) 0.23697(7) 0.0309(3) Uani 1 1 d .
N2 N 0.50395(13) 0.21321(9) 0.13317(7) 0.0304(3) Uani 1 1 d .
N3 N 0.57982(14) 0.37313(9) 0.28718(7) 0.0364(3) Uani 1 1 d .
N4 N 0.66760(13) 0.18954(9) 0.31242(7) 0.0365(3) Uani 1 1 d .
C1 C 0.09927(16) 0.12972(12) 0.19904(10) 0.0402(4) Uani 1 1 d .
H1A H 0.0972 0.1045 0.2465 0.060 Uiso 1 1 calc R
H1B H 0.0733 0.0839 0.1637 0.060 Uiso 1 1 calc R
H1C H 0.0362 0.1797 0.1932 0.060 Uiso 1 1 calc R
C2 C 0.24058(15) 0.16232(11) 0.18926(9) 0.0325(3) Uani 1 1 d .
C3 C 0.29510(16) 0.13237(11) 0.12800(9) 0.0346(4) Uani 1 1 d .
H3 H 0.2469 0.0860 0.1029 0.042 Uiso 1 1 calc R
C4 C 0.41251(16) 0.16229(11) 0.09879(8) 0.0322(3) Uani 1 1 d .
C5 C 0.42685(18) 0.13424(13) 0.02306(9) 0.0423(4) Uani 1 1 d .
H5A H 0.4386 0.1872 -0.0059 0.063 Uiso 1 1 calc R
H5B H 0.3458 0.1021 0.0045 0.063 Uiso 1 1 calc R
H5C H 0.5054 0.0953 0.0217 0.063 Uiso 1 1 calc R
C6 C 0.22101(14) 0.25654(10) 0.28678(8) 0.0302(3) Uani 1 1 d .
C7 C 0.14853(15) 0.33495(11) 0.26737(9) 0.0328(3) Uani 1 1 d .
C8 C 0.08390(15) 0.38076(11) 0.31812(9) 0.0350(4) Uani 1 1 d .
H8 H 0.0360 0.4337 0.3048 0.042 Uiso 1 1 calc R
C9 C 0.08691(16) 0.35189(11) 0.38753(9) 0.0358(4) Uani 1 1 d .
C10 C 0.15369(16) 0.27281(12) 0.40489(9) 0.0369(4) Uani 1 1 d .
H10 H 0.1546 0.2510 0.4518 0.044 Uiso 1 1 calc R
C11 C 0.21945(15) 0.22429(11) 0.35585(9) 0.0342(4) Uani 1 1 d .
C12 C 0.14205(19) 0.36896(12) 0.19286(9) 0.0418(4) Uani 1 1 d .
H12A H 0.0877 0.3283 0.1617 0.063 Uiso 1 1 calc R
H12B H 0.2332 0.3725 0.1777 0.063 Uiso 1 1 calc R
H12C H 0.1010 0.4283 0.1906 0.063 Uiso 1 1 calc R
C13 C 0.01992(19) 0.40458(13) 0.44231(10) 0.0466(4) Uani 1 1 d .
H13A H -0.0668 0.3773 0.4499 0.070 Uiso 1 1 calc R
H13B H 0.0054 0.4659 0.4258 0.070 Uiso 1 1 calc R
H13C H 0.0777 0.4047 0.4868 0.070 Uiso 1 1 calc R
C14 C 0.2850(2) 0.13700(13) 0.37761(11) 0.0481(5) Uani 1 1 d .
H14A H 0.3585 0.1476 0.4144 0.072 Uiso 1 1 calc R
H14B H 0.3209 0.1092 0.3366 0.072 Uiso 1 1 calc R
H14C H 0.2183 0.0974 0.3960 0.072 Uiso 1 1 calc R
C15 C 0.60910(16) 0.25056(10) 0.09712(8) 0.0316(3) Uani 1 1 d .
C16 C 0.5944(2) 0.33867(11) 0.07259(8) 0.0404(4) Uani 1 1 d .
C17 C 0.7030(2) 0.38091(12) 0.04634(9) 0.0491(5) Uani 1 1 d .
H17 H 0.6928 0.4406 0.0301 0.059 Uiso 1 1 calc R
C18 C 0.8259(2) 0.33902(13) 0.04293(9) 0.0477(5) Uani 1 1 d .
C19 C 0.83681(18) 0.25062(12) 0.06463(9) 0.0406(4) Uani 1 1 d .
H19 H 0.9197 0.2204 0.0616 0.049 Uiso 1 1 calc R
C20 C 0.73056(16) 0.20507(11) 0.09062(8) 0.0330(3) Uani 1 1 d .
C21 C 0.4609(2) 0.38495(14) 0.07438(10) 0.0555(5) Uani 1 1 d .
H21A H 0.4686 0.4465 0.0582 0.083 Uiso 1 1 calc R
H21B H 0.4344 0.3847 0.1228 0.083 Uiso 1 1 calc R
H21C H 0.3927 0.3537 0.0433 0.083 Uiso 1 1 calc R
C22 C 0.9431(3) 0.38677(17) 0.01504(13) 0.0727(7) Uani 1 1 d .
H22A H 0.9360 0.3826 -0.0366 0.109 Uiso 1 1 calc R
H22B H 1.0274 0.3592 0.0345 0.109 Uiso 1 1 calc R
H22C H 0.9420 0.4495 0.0291 0.109 Uiso 1 1 calc R
C23 C 0.74411(17) 0.10797(11) 0.10911(10) 0.0407(4) Uani 1 1 d .
H23A H 0.6818 0.0930 0.1443 0.061 Uiso 1 1 calc R
H23B H 0.8366 0.0956 0.1285 0.061 Uiso 1 1 calc R
H23C H 0.7228 0.0720 0.0666 0.061 Uiso 1 1 calc R
C24 C 0.6400(2) 0.43679(14) 0.24097(10) 0.0516(5) Uani 1 1 d .
H24A H 0.6729 0.4887 0.2686 0.077 Uiso 1 1 calc R
H24B H 0.5723 0.4559 0.2035 0.077 Uiso 1 1 calc R
H24C H 0.7153 0.4084 0.2198 0.077 Uiso 1 1 calc R
C25 C 0.46585(18) 0.41502(13) 0.31741(11) 0.0455(4) Uani 1 1 d .
H25A H 0.4299 0.3742 0.3513 0.068 Uiso 1 1 calc R
H25B H 0.3956 0.4288 0.2796 0.068 Uiso 1 1 calc R
H25C H 0.4957 0.4701 0.3416 0.068 Uiso 1 1 calc R
C26 C 0.68206(19) 0.34858(12) 0.34518(10) 0.0451(4) Uani 1 1 d .
H26A H 0.6760 0.3901 0.3852 0.054 Uiso 1 1 calc R
H26B H 0.7728 0.3546 0.3286 0.054 Uiso 1 1 calc R
C27 C 0.6635(2) 0.25496(12) 0.37021(9) 0.0455(4) Uani 1 1 d .
H27A H 0.7353 0.2408 0.4079 0.055 Uiso 1 1 calc R
H27B H 0.5760 0.2503 0.3906 0.055 Uiso 1 1 calc R
C28 C 0.6482(2) 0.10084(13) 0.34157(13) 0.0564(5) Uani 1 1 d .
H28A H 0.6419 0.0569 0.3033 0.085 Uiso 1 1 calc R
H28B H 0.5651 0.1000 0.3654 0.085 Uiso 1 1 calc R
H28C H 0.7246 0.0862 0.3756 0.085 Uiso 1 1 calc R
C29 C 0.79793(19) 0.19136(16) 0.28344(12) 0.0572(5) Uani 1 1 d .
H29A H 0.8697 0.1911 0.3221 0.086 Uiso 1 1 calc R
H29B H 0.8049 0.2454 0.2551 0.086 Uiso 1 1 calc R
H29C H 0.8067 0.1389 0.2536 0.086 Uiso 1 1 calc R
Li1 Li 0.5014(3) 0.24513(18) 0.23618(13) 0.0321(6) Uani 1 1 d .

loop_
_atom_site_aniso_label
_atom_site_aniso_U_11
_atom_site_aniso_U_22
_atom_site_aniso_U_33
_atom_site_aniso_U_23
_atom_site_aniso_U_13
_atom_site_aniso_U_12
N1 0.0247(6) 0.0337(7) 0.0345(7) -0.0048(5) 0.0034(5) 0.0017(5)
N2 0.0290(6) 0.0343(7) 0.0278(6) -0.0017(5) 0.0018(5) 0.0018(5)
N3 0.0362(7) 0.0356(7) 0.0367(7) 0.0002(6) 0.0002(6) -0.0028(6)
N4 0.0330(7) 0.0377(7) 0.0388(7) -0.0064(6) 0.0032(6) -0.0004(6)
C1 0.0284(8) 0.0418(9) 0.0502(10) -0.0099(8) 0.0023(7) -0.0030(7)
C2 0.0248(7) 0.0324(8) 0.0395(9) -0.0029(7) -0.0011(6) 0.0024(6)
C3 0.0295(8) 0.0367(9) 0.0366(8) -0.0085(7) -0.0031(6) 0.0006(6)
C4 0.0311(8) 0.0343(8) 0.0302(8) -0.0034(6) -0.0026(6) 0.0076(6)
C5 0.0391(9) 0.0542(11) 0.0329(9) -0.0113(8) -0.0006(7) 0.0026(8)
C6 0.0217(7) 0.0332(8) 0.0356(8) -0.0060(6) 0.0028(6) -0.0021(6)
C7 0.0251(7) 0.0351(8) 0.0383(8) -0.0035(7) 0.0027(6) -0.0014(6)
C8 0.0271(8) 0.0325(8) 0.0454(9) -0.0063(7) 0.0041(7) 0.0000(6)
C9 0.0264(8) 0.0396(9) 0.0421(9) -0.0106(7) 0.0075(6) -0.0043(6)
C10 0.0319(8) 0.0441(9) 0.0354(8) -0.0033(7) 0.0061(7) -0.0041(7)
C11 0.0258(7) 0.0373(9) 0.0393(9) -0.0027(7) 0.0022(6) -0.0012(6)
C12 0.0430(10) 0.0410(9) 0.0412(9) 0.0003(8) 0.0026(7) 0.0076(8)
C13 0.0430(10) 0.0505(11) 0.0477(10) -0.0133(9) 0.0119(8) 0.0002(8)
C14 0.0478(11) 0.0482(11) 0.0489(11) 0.0064(9) 0.0080(8) 0.0107(8)
C15 0.0389(8) 0.0341(8) 0.0218(7) -0.0032(6) 0.0033(6) -0.0001(6)
C16 0.0634(11) 0.0335(9) 0.0251(8) -0.0015(6) 0.0080(7) 0.0051(8)
C17 0.0873(15) 0.0313(9) 0.0304(9) -0.0002(7) 0.0145(9) -0.0049(9)
C18 0.0671(13) 0.0471(10) 0.0311(9) -0.0057(8) 0.0153(8) -0.0212(9)
C19 0.0416(9) 0.0470(10) 0.0343(9) -0.0072(7) 0.0086(7) -0.0095(8)
C20 0.0340(8) 0.0359(8) 0.0293(8) -0.0035(6) 0.0031(6) -0.0036(6)
C21 0.0818(15) 0.0450(11) 0.0398(10) 0.0019(8) 0.0068(10) 0.0244(10)
C22 0.0942(18) 0.0732(16) 0.0545(13) -0.0024(11) 0.0265(12) -0.0429(14)
C23 0.0305(8) 0.0360(9) 0.0548(11) 0.0000(8) 0.0001(7) 0.0007(7)
C24 0.0569(12) 0.0532(12) 0.0449(10) 0.0022(9) 0.0049(9) -0.0157(9)
C25 0.0379(9) 0.0416(10) 0.0571(11) -0.0106(8) 0.0039(8) -0.0027(8)
C26 0.0478(11) 0.0434(10) 0.0416(10) -0.0069(8) -0.0101(8) 0.0004(8)
C27 0.0559(11) 0.0460(10) 0.0332(9) -0.0035(8) -0.0039(8) 0.0063(8)
C28 0.0557(12) 0.0417(11) 0.0713(14) 0.0022(10) 0.0038(10) 0.0000(9)
C29 0.0405(10) 0.0722(14) 0.0602(13) -0.0065(11) 0.0109(9) 0.0060(10)
Li1 0.0278(13) 0.0385(14) 0.0301(13) -0.0036(11) 0.0035(10) -0.0009(11)

loop_
_atom_type_symbol
_atom_type_description
_atom_type_scat_dispersion_real
_atom_type_scat_dispersion_imag
_atom_type_scat_source
C C 0.0033 0.0016 'International Tables Vol C Tables 4.2.6.8 and 6.1.1.4'
H H 0.0000 0.0000 'International Tables Vol C Tables 4.2.6.8 and 6.1.1.4'
Li Li -0.0003 0.0001 'International Tables Vol C Tables 4.2.6.8 and 6.1.1.4'
N N 0.0061 0.0033 'International Tables Vol C Tables 4.2.6.8 and 6.1.1.4'

loop_
_geom_angle_atom_site_label_1
_geom_angle_atom_site_label_2
_geom_angle_atom_site_label_3
_geom_angle
C2 N1 C6 117.44(13)
C2 N1 Li1 120.83(13)
C6 N1 Li1 121.69(12)
C4 N2 C15 119.93(13)
C4 N2 Li1 123.38(13)
C15 N2 Li1 116.66(12)
C25 N3 C24 109.32(15)
C25 N3 C26 108.85(14)
C24 N3 C26 108.48(14)
C25 N3 Li1 106.43(12)
C24 N3 Li1 116.30(13)
C26 N3 Li1 107.25(12)
C29 N4 C28 108.26(15)
C29 N4 C27 110.72(15)
C28 N4 C27 108.11(15)
C29 N4 Li1 112.25(14)
C28 N4 Li1 117.68(13)
C27 N4 Li1 99.39(12)
N1 C2 C3 125.20(15)
N1 C2 C1 119.22(14)
C3 C2 C1 115.57(14)
C2 C3 C4 128.39(15)
N2 C4 C3 123.42(14)
N2 C4 C5 120.71(15)
C3 C4 C5 115.85(14)
C11 C6 C7 118.96(14)
C11 C6 N1 122.05(14)
C7 C6 N1 118.82(14)
C8 C7 C6 119.32(15)
C8 C7 C12 120.19(15)
C6 C7 C12 120.49(14)
C9 C8 C7 122.27(16)
C8 C9 C10 117.58(15)
C8 C9 C13 121.26(16)
C10 C9 C13 121.15(16)
C9 C10 C11 122.27(16)
C10 C11 C6 119.46(15)
C10 C11 C14 119.40(15)
C6 C11 C14 121.13(15)
C16 C15 C20 119.52(15)
C16 C15 N2 118.19(14)
C20 C15 N2 122.07(14)
C17 C16 C15 119.24(17)
C17 C16 C21 121.26(17)
C15 C16 C21 119.50(17)
C18 C17 C16 122.21(17)
C17 C18 C19 117.72(16)
C17 C18 C22 121.2(2)
C19 C18 C22 121.0(2)
C20 C19 C18 122.23(17)
C19 C20 C15 118.91(16)
C19 C20 C23 120.34(15)
C15 C20 C23 120.72(14)
N3 C26 C27 111.90(15)
N4 C27 C26 112.02(15)
N2 Li1 N1 93.14(12)
N2 Li1 N3 125.73(14)
N1 Li1 N3 118.42(13)
N2 Li1 N4 117.49(13)
N1 Li1 N4 125.35(14)
N3 Li1 N4 80.42(10)

loop_
_geom_bond_atom_site_label_1
_geom_bond_atom_site_label_2
_geom_bond_distance
N1 C2 1.326(2)
N1 C6 1.4279(19)
N1 Li1 2.042(3)
N2 C4 1.318(2)
N2 C15 1.420(2)
N2 Li1 2.018(3)
N3 C25 1.462(2)
N3 C24 1.464(2)
N3 C26 1.480(2)
N3 Li1 2.261(3)
N4 C29 1.458(2)
N4 C28 1.462(2)
N4 C27 1.477(2)
N4 Li1 2.262(3)
C1 C2 1.520(2)
C2 C3 1.403(2)
C3 C4 1.414(2)
C4 C5 1.519(2)
C6 C11 1.401(2)
C6 C7 1.414(2)
C7 C8 1.390(2)
C7 C12 1.502(2)
C8 C9 1.386(2)
C9 C10 1.387(2)
C9 C13 1.511(2)
C10 C11 1.393(2)
C11 C14 1.506(2)
C15 C16 1.406(2)
C15 C20 1.407(2)
C16 C17 1.387(3)
C16 C21 1.507(3)
C17 C18 1.385(3)
C18 C19 1.392(3)
C18 C22 1.508(3)
C19 C20 1.390(2)
C20 C23 1.503(2)
C26 C27 1.501(3)
